data_7038015
loop_
_publ_author_name
'Roebuck, James W.'
'Turkington, Jennifer R.'
'Rogers, David M.'
'Bailey, Philip J.'
'Griffin, Violina'
'Fischmann, Adam J.'
'Nichol, Gary S.'
'Pelser, Max'
'Parsons, Simon'
'Tasker, Peter A.'

_publ_section_title
;
 Preorganized tridentate analogues of mixed hydroxyoxime/carboxylate
 nickel extractants.
;
_journal_issue 9
_journal_name_full 'Dalton transactions (Cambridge, England : 2003)'
_journal_page_first 3734
_journal_page_last 3742
_journal_paper_doi 10.1039/c5dt04288g
_journal_volume 45
_journal_year 2016
_chemical_formula_moiety 'C35.90 N4 Ni1 O6 S2'
_chemical_formula_sum 'C35.9 N4 Ni O6 S2'
_chemical_formula_weight 706.06
_space_group_IT_number 14
_symmetry_cell_setting monoclinic
_symmetry_space_group_name_Hall '-P 2yab'
_symmetry_space_group_name_H-M 'P 1 21/a 1'
_atom_sites_solution_hydrogens difmap
_atom_sites_solution_primary other
_audit_update_record
;
2015-10-27 deposited with the CCDC.
2016-01-12 downloaded from the CCDC.
;
_cell_angle_alpha 90
_cell_angle_beta 130.464(6)
_cell_angle_gamma 90
_cell_formula_units_Z 4
_cell_length_a 22.5566(9)
_cell_length_b 15.2328(2)
_cell_length_c 13.6475(5)
_cell_measurement_reflns_used 13572
_cell_measurement_temperature 120
_cell_measurement_theta_max 30
_cell_measurement_theta_min 3
_cell_volume 3567.7(4)
_computing_cell_refinement 'CrysAlis, (Oxford Diffraction, 2002)'
_computing_data_collection 'SuperNova, (Oxford Diffraction, 2010)'
_computing_data_reduction 'CrysAlis, (Oxford Diffraction, 2002)'
_computing_molecular_graphics 'CAMERON (Watkin et al., 1996)'
_computing_publication_material 'CRYSTALS (Betteridge et al., 2003)'
_computing_structure_refinement 'CRYSTALS (Betteridge et al., 2003)'
_computing_structure_solution 'Superflip (Palatinus & Chapuis, 2007)'
_diffrn_ambient_temperature 120
_diffrn_measured_fraction_theta_full 0.971
_diffrn_measured_fraction_theta_max 0.887
_diffrn_measurement_device Area
_diffrn_measurement_device_type 'Oxford Diffraction SuperNova'
_diffrn_measurement_method \w
_diffrn_radiation_monochromator graphite
_diffrn_radiation_type 'Mo K\a'
_diffrn_radiation_wavelength 0.71070
_diffrn_reflns_av_R_equivalents 0.033
_diffrn_reflns_limit_h_max 29
_diffrn_reflns_limit_h_min -30
_diffrn_reflns_limit_k_max 16
_diffrn_reflns_limit_k_min -20
_diffrn_reflns_limit_l_max 18
_diffrn_reflns_limit_l_min -18
_diffrn_reflns_number 33034
_diffrn_reflns_theta_full 25.139
_diffrn_reflns_theta_max 29.575
_diffrn_reflns_theta_min 2.926
_diffrn_standards_number 0
_exptl_absorpt_coefficient_mu 0.709
_exptl_absorpt_correction_T_max 0.90
_exptl_absorpt_correction_T_min 0.87
_exptl_absorpt_correction_type multi-scan
_exptl_absorpt_process_details 'CrysAlis, (Oxford Diffraction, 2002)'
_exptl_crystal_colour 'translucent dark red'
_exptl_crystal_density_diffrn 1.314
_exptl_crystal_density_method 'not measured'
_exptl_crystal_description block
_exptl_crystal_F_000 1405.600
_exptl_crystal_size_max 0.257
_exptl_crystal_size_mid 0.177
_exptl_crystal_size_min 0.153
_refine_diff_density_max 1.17
_refine_diff_density_min -0.90
_refine_ls_extinction_method None
_refine_ls_goodness_of_fit_ref 1.3724
_refine_ls_hydrogen_treatment noref
_refine_ls_matrix_type full
_refine_ls_number_parameters 430
_refine_ls_number_reflns 8860
_refine_ls_number_restraints 18
_refine_ls_R_factor_all 0.0757
_refine_ls_R_factor_gt 0.0650
_refine_ls_shift/su_max 0.0004533
_refine_ls_shift/su_mean 0.0000210
_refine_ls_structure_factor_coef Fsqd
_refine_ls_weighting_details
;
 Method, part 1, Chebychev polynomial, (Watkin, 1994, Prince, 1982) 
 [weight] = 1.0/[A~0~*T~0~(x)+A~1~*T~1~(x) ... +A~n-1~]*T~n-1~(x)] 
 where A~i~ are the Chebychev coefficients listed below and x= Fcalc/Fmax 
 Method = Robust Weighting (Prince, 1982) 
 W = [weight] * [1-(deltaF/6*sigmaF)^2^]^2^ 
 A~i~ are: 
 459. 668. 332. 82.9 
;
_refine_ls_weighting_scheme calc
_refine_ls_wR_factor_all 0.1284
_refine_ls_wR_factor_gt 0.1231
_refine_ls_wR_factor_ref 0.1284
_reflns_limit_h_max 23
_reflns_limit_h_min -30
_reflns_limit_k_max 20
_reflns_limit_k_min 0
_reflns_limit_l_max 18
_reflns_limit_l_min 0
_reflns_number_gt 7407
_reflns_number_total 8881
_reflns_threshold_expression I>2.0\s(I)
_oxford_diffrn_Wilson_B_factor 1.73
_oxford_diffrn_Wilson_scale 0.24
_oxford_refine_ls_r_factor_ref 0.0757
_oxford_refine_ls_scale 2.024(9)
_oxford_reflns_number_all 8860
_oxford_reflns_threshold_expression_ref I>0.0\s(I)
_cod_data_source_file c5dt04288g2.cif
_cod_data_source_block 1
_cod_depositor_comments
;
The following automatic conversions were performed:

'_atom_sites_solution_primary' value 'Other' changed to 'other'
according to
/usr/data/users/saulius/crontab/automatic-downloads/rss-feeds/RSC/lib/dictionaries/cif_core.dic
dictionary named 'cif_core.dic' version 2.4.2 from 2011-04-26.

Automatic conversion script
Id: cif_fix_values 4268 2015-11-12 08:31:59Z antanas 

 Adding full bibliography for 7038007--7038015.cif.
;
_cod_original_sg_symbol_H-M 'P 21/a '
_cod_original_formula_sum 'C35.90 N4 Ni1 O6 S2'
_cod_database_code 7038015

loop_
_symmetry_equiv_pos_as_xyz
x,y,z
-x,-y,-z
x+1/2,-y+1/2,z
-x+1/2,y+1/2,-z

loop_
_atom_site_label
_atom_site_type_symbol
_atom_site_fract_x
_atom_site_fract_y
_atom_site_fract_z
_atom_site_U_iso_or_equiv
_atom_site_occupancy
_atom_site_adp_type
_atom_site_refinement_flags_posn
_atom_site_disorder_group
Ni1 Ni 0.37902(3) 0.27441(3) 0.39642(4) 0.0190 1.0000 Uani . .
S151 S 0.28028(6) 0.26627(6) 0.42016(11) 0.0313 1.0000 Uani . .
S152 S 0.47190(6) 0.22561(6) 0.61835(9) 0.0267 1.0000 Uani . .
N21 N 0.52697(17) 0.2877(2) 0.2662(3) 0.0246 1.0000 Uani . .
N81 N 0.37703(16) 0.40419(19) 0.4274(3) 0.0202 1.0000 Uani . .
N82 N 0.38173(16) 0.14711(18) 0.3571(3) 0.0197 1.0000 Uani . .
C102 C 0.3899(2) -0.0063(2) 0.4252(4) 0.0257 1.0000 Uani . .
O11 O 0.46429(14) 0.30148(16) 0.3904(2) 0.0213 1.0000 Uani . .
O12 O 0.29708(14) 0.29417(16) 0.2075(2) 0.0238 1.0000 Uani . .
O2111 O 0.57743(16) 0.25961(19) 0.3762(3) 0.0347 1.0000 Uani . .
O2121 O 0.51626(18) 0.2580(2) 0.1724(3) 0.0435 1.0000 Uani . .
C11 C 0.45438(19) 0.3653(2) 0.3201(3) 0.0193 1.0000 Uani . .
C12 C 0.30249(19) 0.2633(2) 0.1276(3) 0.0242 1.0000 Uani . .
C21 C 0.48035(19) 0.3619(2) 0.2482(3) 0.0191 1.0000 Uani . .
C31 C 0.46398(19) 0.4252(2) 0.1614(3) 0.0213 1.0000 Uani . .
C41 C 0.42458(19) 0.5026(2) 0.1451(3) 0.0202 1.0000 Uani . .
C51 C 0.40246(19) 0.5112(2) 0.2184(3) 0.0205 1.0000 Uani . .
C61 C 0.41523(19) 0.4453(2) 0.3026(3) 0.0200 1.0000 Uani . .
C62 C 0.3421(2) 0.1817(2) 0.1478(3) 0.0245 1.0000 Uani . .
C71 C 0.3856(2) 0.4622(2) 0.3684(3) 0.0216 1.0000 Uani . .
C72 C 0.3729(2) 0.1251(2) 0.2561(3) 0.0226 1.0000 Uani . .
C91 C 0.3468(2) 0.4316(2) 0.4869(3) 0.0213 1.0000 Uani . .
C92 C 0.4074(2) 0.0836(2) 0.4534(3) 0.0217 1.0000 Uani . .
C101 C 0.3613(2) 0.5146(3) 0.5418(3) 0.0255 1.0000 Uani . .
C110 C 0.3271(2) 0.5387(3) 0.5938(4) 0.0312 1.0000 Uani . .
C112 C 0.4134(2) -0.0648(3) 0.5242(4) 0.0309 1.0000 Uani . .
C121 C 0.2798(2) 0.4801(3) 0.5946(4) 0.0346 1.0000 Uani . .
C122 C 0.4530(2) -0.0352(3) 0.6490(4) 0.0344 1.0000 Uani . .
C131 C 0.2669(2) 0.3963(3) 0.5432(4) 0.0299 1.0000 Uani . .
C132 C 0.4712(2) 0.0541(3) 0.6777(4) 0.0324 1.0000 Uani . .
C141 C 0.3007(2) 0.3717(2) 0.4909(3) 0.0238 1.0000 Uani . .
C142 C 0.4483(2) 0.1128(2) 0.5807(3) 0.0242 1.0000 Uani . .
C161 C 0.1885(2) 0.2892(3) 0.2605(5) 0.0455 1.0000 Uani . .
C162 C 0.5647(2) 0.2295(3) 0.6528(4) 0.0329 1.0000 Uani . .
C411 C 0.4089(2) 0.5726(2) 0.0498(3) 0.0248 1.0000 Uani . .
C431 C 0.3579(3) 0.5326(3) -0.0864(4) 0.0402 1.0000 Uani . .
C441 C 0.4874(2) 0.6044(3) 0.0910(4) 0.0356 1.0000 Uani . .
C421 C 0.3658(2) 0.6526(3) 0.0474(4) 0.0320 1.0000 Uani . .
C4420 C 0.3172(4) 0.1721(4) -0.1627(6) 0.0269(16) 0.5000 Uiso D 1
C420 C 0.3101(5) 0.2064(6) -0.0617(8) 0.0197(17) 0.5000 Uiso . 1
O231 O 0.2013(5) 0.4336(5) -0.1123(8) 0.0445(19) 0.5000 Uiso D 1
O241 O 0.2117(7) 0.4187(8) 0.0442(11) 0.070(3) 0.4000 Uiso D 1
C4430 C 0.3332(5) 0.0725(5) -0.1513(9) 0.045(2) 0.5000 Uiso D 1
C320 C 0.2734(5) 0.2837(5) -0.0775(7) 0.0163(17) 0.5000 Uiso . 1
N221 N 0.2170(5) 0.3909(5) -0.0230(7) 0.0267(18) 0.5000 Uiso D 1
C4441 C 0.3708(6) 0.2393(7) -0.1609(12) 0.046(3) 0.5000 Uiso D 1
C4450 C 0.2394(4) 0.1876(5) -0.2995(6) 0.0285(15) 0.5000 Uiso D 1
C220 C 0.2662(5) 0.3113(6) 0.0118(8) 0.0154(18) 0.5000 Uiso . 1
C521 C 0.3564(6) 0.1415(7) 0.0670(11) 0.033(3) 0.5000 Uiso . 2
C4440 C 0.3838(6) 0.2176(9) -0.1478(14) 0.064(4) 0.5000 Uiso D 2
C4201 C 0.3280(6) 0.1883(7) -0.0445(10) 0.031(2) 0.5000 Uiso . 2
N220 N 0.2267(4) 0.3783(5) -0.0347(7) 0.0234(17) 0.5000 Uiso D 2
O240 O 0.1836(3) 0.3906(4) 0.0040(6) 0.0412(13) 0.6000 Uiso D 2
O230 O 0.2202(5) 0.4262(6) -0.1152(8) 0.050(2) 0.5000 Uiso D 2
C4451 C 0.2670(8) 0.1205(11) -0.2568(14) 0.107(7) 0.4000 Uiso D 2
C321 C 0.2877(6) 0.2651(7) -0.0735(9) 0.029(2) 0.5000 Uiso . 2
C4431 C 0.4056(7) 0.0842(8) -0.0682(13) 0.079(4) 0.5000 Uiso D 2
C4421 C 0.3436(5) 0.1570(6) -0.1330(9) 0.0496 0.5000 Uiso D 2
C520 C 0.3416(5) 0.1565(6) 0.0502(8) 0.0151(18) 0.5000 Uiso . 1
C221 C 0.2748(6) 0.2983(7) 0.0041(10) 0.029(3) 0.5000 Uiso . 2

loop_
_atom_site_aniso_label
_atom_site_aniso_U_11
_atom_site_aniso_U_22
_atom_site_aniso_U_33
_atom_site_aniso_U_23
_atom_site_aniso_U_13
_atom_site_aniso_U_12
Ni1 0.0204(2) 0.0168(2) 0.0227(2) 0.00093(17) 0.01529(19) 0.00050(16)
S151 0.0403(5) 0.0218(4) 0.0505(6) -0.0030(4) 0.0378(5) -0.0050(4)
S152 0.0334(5) 0.0245(4) 0.0223(4) -0.0012(4) 0.0181(4) 0.0002(4)
N21 0.0218(14) 0.0213(15) 0.0360(17) -0.0013(13) 0.0211(14) -0.0001(12)
N81 0.0207(13) 0.0205(14) 0.0233(14) -0.0026(11) 0.0161(13) -0.0011(11)
N82 0.0191(13) 0.0180(13) 0.0209(14) 0.0012(11) 0.0126(12) 0.0004(11)
C102 0.0254(17) 0.0198(17) 0.036(2) 0.0041(15) 0.0218(17) 0.0026(14)
O11 0.0209(11) 0.0201(12) 0.0260(12) 0.0024(10) 0.0166(11) 0.0012(9)
O12 0.0203(12) 0.0235(13) 0.0234(12) 0.0026(10) 0.0123(11) 0.0013(10)
O2111 0.0334(15) 0.0328(15) 0.0460(17) 0.0178(13) 0.0293(14) 0.0140(12)
O2121 0.0413(17) 0.0488(19) 0.0459(18) -0.0119(15) 0.0307(16) 0.0099(14)
C11 0.0164(14) 0.0202(16) 0.0203(16) -0.0044(13) 0.0114(14) -0.0031(12)
C12 0.0177(15) 0.0262(18) 0.0196(16) 0.0005(14) 0.0081(14) -0.0069(13)
C21 0.0172(14) 0.0187(15) 0.0217(16) -0.0033(13) 0.0127(14) -0.0009(12)
C31 0.0187(15) 0.0240(17) 0.0213(16) -0.0030(13) 0.0130(14) 0.0000(13)
C41 0.0198(15) 0.0198(16) 0.0203(16) -0.0002(13) 0.0127(14) 0.0000(12)
C51 0.0208(16) 0.0200(16) 0.0236(17) -0.0015(13) 0.0156(15) -0.0008(13)
C61 0.0219(16) 0.0187(16) 0.0248(17) -0.0019(13) 0.0175(15) -0.0014(13)
C62 0.0237(17) 0.0276(18) 0.0219(17) -0.0054(14) 0.0146(15) -0.0082(14)
C71 0.0249(17) 0.0209(16) 0.0259(17) -0.0015(13) 0.0195(15) -0.0006(13)
C72 0.0194(15) 0.0250(17) 0.0223(17) -0.0042(14) 0.0130(14) -0.0051(13)
C91 0.0205(16) 0.0259(17) 0.0201(16) 0.0020(13) 0.0143(14) 0.0022(13)
C92 0.0216(16) 0.0199(16) 0.0267(18) 0.0045(13) 0.0171(15) 0.0033(13)
C101 0.0248(17) 0.0321(19) 0.0224(17) -0.0066(15) 0.0166(16) -0.0035(15)
C110 0.0278(19) 0.040(2) 0.030(2) -0.0129(17) 0.0210(17) -0.0076(17)
C112 0.0307(19) 0.0229(18) 0.045(2) 0.0085(16) 0.0272(19) 0.0073(15)
C121 0.034(2) 0.046(2) 0.034(2) -0.0110(18) 0.0266(19) -0.0066(18)
C122 0.035(2) 0.033(2) 0.040(2) 0.0135(18) 0.026(2) 0.0101(17)
C131 0.0301(19) 0.036(2) 0.032(2) -0.0004(17) 0.0242(18) -0.0011(16)
C132 0.034(2) 0.033(2) 0.030(2) 0.0105(17) 0.0205(18) 0.0083(17)
C141 0.0274(17) 0.0229(17) 0.0264(18) 0.0002(14) 0.0198(16) 0.0002(14)
C142 0.0269(17) 0.0211(17) 0.0250(17) 0.0023(14) 0.0170(16) 0.0024(14)
C161 0.025(2) 0.059(3) 0.049(3) -0.026(2) 0.022(2) -0.011(2)
C162 0.0271(19) 0.036(2) 0.0284(19) -0.0026(17) 0.0149(17) -0.0036(17)
C411 0.0302(18) 0.0256(18) 0.0220(17) 0.0023(14) 0.0185(16) 0.0039(14)
C431 0.053(3) 0.038(2) 0.0221(19) -0.0002(17) 0.021(2) 0.002(2)
C441 0.037(2) 0.038(2) 0.046(2) 0.0093(19) 0.033(2) 0.0013(18)
C421 0.042(2) 0.0275(19) 0.034(2) 0.0102(16) 0.028(2) 0.0137(17)

loop_
_atom_type_symbol
_atom_type_scat_dispersion_real
_atom_type_scat_dispersion_imag
_atom_type_scat_Cromer_Mann_a1
_atom_type_scat_Cromer_Mann_b1
_atom_type_scat_Cromer_Mann_a2
_atom_type_scat_Cromer_Mann_b2
_atom_type_scat_Cromer_Mann_a3
_atom_type_scat_Cromer_Mann_b3
_atom_type_scat_Cromer_Mann_a4
_atom_type_scat_Cromer_Mann_b4
_atom_type_scat_Cromer_Mann_c
_atom_type_scat_source
C 0.0033 0.0016 2.3100 20.8439 1.0200 10.2075 1.5886 0.5687 0.8650 51.6512 0.2156 'International Tables Vol C 4.2.6.8 and 6.1.1.4'
H 0.0000 0.0000 0.4930 10.5109 0.3229 26.1257 0.1402 3.1424 0.0408 57.7998 0.0030 'International Tables Vol C 4.2.6.8 and 6.1.1.4'
N 0.0061 0.0033 12.2126 0.0057 3.1322 9.8933 2.0125 28.9975 1.1663 0.5826 -11.5290 'International Tables Vol C 4.2.6.8 and 6.1.1.4'
Ni 0.3393 1.1124 12.8376 3.8785 7.2920 0.2565 4.4438 12.1763 2.3800 66.3421 1.0341 'International Tables Vol C 4.2.6.8 and 6.1.1.4'
O 0.0106 0.0060 3.0485 13.2771 2.2868 5.7011 1.5463 0.3239 0.8670 32.9089 0.2508 'International Tables Vol C 4.2.6.8 and 6.1.1.4'
S 0.1246 0.1234 6.9053 1.4679 5.2034 22.2151 1.4379 0.2536 1.5863 56.1720 0.8669 'International Tables Vol C 4.2.6.8 and 6.1.1.4'

loop_
_geom_angle_atom_site_label_1
_geom_angle_atom_site_label_2
_geom_angle_atom_site_label_3
_geom_angle
_geom_angle_publ_flag
S151 Ni1 S152 86.68(4) yes
S151 Ni1 N81 82.93(8) yes
S152 Ni1 N81 99.01(9) yes
S151 Ni1 N82 99.96(8) yes
S152 Ni1 N82 83.53(8) yes
N81 Ni1 N82 176.30(11) yes
S151 Ni1 O11 170.30(8) yes
S152 Ni1 O11 92.28(7) yes
N81 Ni1 O11 87.71(10) yes
N82 Ni1 O11 89.50(10) yes
S151 Ni1 O12 91.11(8) yes
S152 Ni1 O12 170.65(8) yes
N81 Ni1 O12 89.72(11) yes
N82 Ni1 O12 87.92(11) yes
O11 Ni1 O12 91.40(10) yes
Ni1 S151 C141 95.10(12) yes
Ni1 S151 C161 104.93(15) yes
C141 S151 C161 99.8(2) yes
Ni1 S152 C142 94.67(12) yes
Ni1 S152 C162 103.24(13) yes
C142 S152 C162 100.61(18) yes
O2111 N21 O2121 123.1(3) yes
O2111 N21 C21 118.2(3) yes
O2121 N21 C21 118.6(3) yes
Ni1 N81 C71 120.3(2) yes
Ni1 N81 C91 119.3(2) yes
C71 N81 C91 118.4(3) yes
Ni1 N82 C72 121.2(2) yes
Ni1 N82 C92 118.2(2) yes
C72 N82 C92 119.7(3) yes
C92 C102 C112 119.4(4) yes
Ni1 O11 C11 118.5(2) yes
Ni1 O12 C12 122.2(2) yes
O11 C11 C21 122.4(3) yes
O11 C11 C61 124.1(3) yes
C21 C11 C61 113.4(3) yes
O12 C12 C62 123.2(3) yes
O12 C12 C220 117.4(5) yes
C62 C12 C220 119.4(5) yes
N21 C21 C11 119.0(3) yes
N21 C21 C31 116.8(3) yes
C11 C21 C31 124.2(3) yes
C21 C31 C41 120.8(3) yes
C31 C41 C51 116.9(3) yes
C31 C41 C411 119.5(3) yes
C51 C41 C411 123.6(3) yes
C41 C51 C61 123.0(3) yes
C11 C61 C51 121.4(3) yes
C11 C61 C71 122.1(3) yes
C51 C61 C71 116.6(3) yes
C12 C62 C72 122.4(3) yes
C12 C62 C520 116.0(5) yes
C72 C62 C520 121.3(5) yes
C61 C71 N81 125.4(3) yes
C62 C72 N82 124.9(3) yes
N81 C91 C101 122.7(3) yes
N81 C91 C141 118.1(3) yes
C101 C91 C141 119.2(3) yes
N82 C92 C102 122.5(3) yes
N82 C92 C142 118.3(3) yes
C102 C92 C142 119.1(3) yes
C91 C101 C110 119.8(3) yes
C101 C110 C121 120.9(4) yes
C102 C112 C122 121.0(4) yes
C110 C121 C131 119.5(3) yes
C112 C122 C132 119.8(4) yes
C121 C131 C141 120.0(4) yes
C122 C132 C142 119.8(4) yes
S151 C141 C91 120.1(3) yes
S151 C141 C131 119.2(3) yes
C91 C141 C131 120.5(3) yes
S152 C142 C92 119.8(3) yes
S152 C142 C132 119.4(3) yes
C92 C142 C132 120.9(3) yes
C41 C411 C431 109.2(3) yes
C41 C411 C441 109.2(3) yes
C431 C411 C441 110.1(3) yes
C41 C411 C421 111.2(3) yes
C431 C411 C421 108.7(3) yes
C441 C411 C421 108.5(3) yes
C420 C4420 C4430 112.7(6) yes
C420 C4420 C4441 106.5(7) yes
C4430 C4420 C4441 120.8(7) yes
C420 C4420 C4450 109.1(6) yes
C4430 C4420 C4450 106.3(5) yes
C4441 C4420 C4450 100.4(6) yes
C4420 C420 C320 122.6(7) yes
C4420 C420 C520 120.1(7) yes
C320 C420 C520 117.3(7) yes
C420 C320 C220 121.4(7) yes
O231 N221 O241 121.4(7) yes
O231 N221 C220 115.2(8) yes
O241 N221 C220 120.9(8) yes
N221 C220 C12 122.8(7) yes
N221 C220 C320 116.7(7) yes
C12 C220 C320 120.5(7) yes
C62 C521 C4201 115.8(9) yes
C521 C4201 C321 119.7(9) yes
C521 C4201 C4421 121.2(9) yes
C321 C4201 C4421 119.1(9) yes
O240 N220 O230 123.1(6) yes
O240 N220 C221 120.4(7) yes
O230 N220 C221 115.9(8) yes
C4201 C321 C221 121.8(9) yes
C4451 C4421 C4431 109.0(8) yes
C4451 C4421 C4201 108.0(10) yes
C4431 C4421 C4201 111.0(9) yes
C4451 C4421 C4440 116.9(11) yes
C4431 C4421 C4440 97.3(9) yes
C4201 C4421 C4440 114.2(9) yes
C420 C520 C62 125.2(8) yes
N220 C221 C12 112.1(8) yes
N220 C221 C321 120.1(9) yes
C12 C221 C321 127.8(9) yes

loop_
_geom_bond_atom_site_label_1
_geom_bond_atom_site_label_2
_geom_bond_distance
_geom_bond_publ_flag
Ni1 S151 2.4531(10) yes
Ni1 S152 2.4247(10) yes
Ni1 N81 2.028(3) yes
Ni1 N82 2.024(3) yes
Ni1 O11 2.020(2) yes
Ni1 O12 1.992(2) yes
S151 C141 1.773(4) yes
S151 C161 1.817(5) yes
S152 C142 1.774(4) yes
S152 C162 1.824(4) yes
N21 O2111 1.230(4) yes
N21 O2121 1.225(4) yes
N21 C21 1.452(4) yes
N81 C71 1.291(4) yes
N81 C91 1.421(4) yes
N82 C72 1.303(4) yes
N82 C92 1.418(4) yes
C102 C92 1.408(5) yes
C102 C112 1.403(5) yes
O11 C11 1.279(4) yes
O12 C12 1.263(4) yes
C11 C21 1.434(4) yes
C11 C61 1.432(5) yes
C12 C62 1.450(5) yes
C12 C220 1.422(9) yes
C21 C31 1.378(5) yes
C31 C41 1.404(5) yes
C41 C51 1.384(5) yes
C41 C411 1.535(5) yes
C51 C61 1.407(5) yes
C61 C71 1.450(4) yes
C62 C72 1.441(5) yes
C62 C520 1.379(9) yes
C91 C101 1.396(5) yes
C91 C141 1.411(5) yes
C92 C142 1.409(5) yes
C101 C110 1.396(5) yes
C110 C121 1.396(6) yes
C112 C122 1.389(6) yes
C121 C131 1.393(6) yes
C122 C132 1.401(6) yes
C131 C141 1.392(5) yes
C132 C142 1.390(5) yes
C411 C431 1.542(5) yes
C411 C441 1.548(5) yes
C411 C421 1.546(5) yes
C4420 C420 1.576(11) yes
C4420 C4430 1.545(5) yes
C4420 C4441 1.572(12) yes
C4420 C4450 1.539(4) yes
C420 C320 1.374(11) yes
C420 C520 1.416(12) yes
O231 N221 1.213(10) yes
O241 N221 1.085(13) yes
C320 C220 1.395(11) yes
N221 C220 1.499(11) yes
C521 C4201 1.404(14) yes
C4440 C4421 1.397(13) yes
C4201 C321 1.374(13) yes
C4201 C4421 1.536(13) yes
N220 O240 1.388(9) yes
N220 O230 1.245(11) yes
N220 C221 1.483(12) yes
C4451 C4421 1.537(5) yes
C321 C221 1.363(14) yes
C4431 C4421 1.537(5) yes
